data_4035711
loop_
_publ_author_name
'Wani, Imtiyaz Ahmad'
'Das, Subhomoy'
'Mondal, Shobhan'
'Ghorai, Manas K.'

_publ_section_title
;
 Stereoselective Construction of Pyrazinoindoles and Oxazinoindoles via
 Ring-Opening/Pictet-Spengler Reaction of Aziridines and Epoxides with
 3-Methylindoles and Carbonyls.
;
_journal_issue 23
_journal_name_full 'The Journal of organic chemistry'
_journal_page_first 14553
_journal_page_last 14567
_journal_paper_doi 10.1021/acs.joc.8b02339
_journal_volume 83
_journal_year 2018
_chemical_formula_moiety 'C30 H31 N3 O4 S'
_chemical_formula_sum 'C30 H31 N3 O4 S'
_chemical_formula_weight 529.64
_space_group_crystal_system triclinic
_space_group_IT_number 2
_space_group_name_Hall '-P 1'
_space_group_name_H-M_alt 'P -1'
_atom_sites_solution_hydrogens geom
_atom_sites_solution_primary dual
_audit_creation_date 2017-08-19
_audit_creation_method
;
Olex2 1.2-alpha
(compiled 2017.05.22 svn.r3414 for OlexSys, GUI svn.r5347)
;
_cell_angle_alpha 106.439(2)
_cell_angle_beta 106.993(2)
_cell_angle_gamma 94.519(2)
_cell_formula_units_Z 2
_cell_length_a 9.4268(7)
_cell_length_b 11.8262(9)
_cell_length_c 13.4376(10)
_cell_measurement_reflns_used 6739
_cell_measurement_temperature 100(2)
_cell_measurement_theta_max 28.4
_cell_measurement_theta_min 2.0
_cell_volume 1352.63(18)
_computing_molecular_graphics 'Olex2 (Dolomanov et al., 2009)'
_computing_publication_material 'Olex2 (Dolomanov et al., 2009)'
_computing_structure_refinement 'ShelXL (Sheldrick, 2015)'
_computing_structure_solution 'ShelXT (Sheldrick, 2015)'
_diffrn_ambient_temperature 100.15
_diffrn_measured_fraction_theta_full 0.997
_diffrn_measured_fraction_theta_max 0.997
_diffrn_measurement_device_type 'CCD area detector'
_diffrn_measurement_method 'phi and omega scan'
_diffrn_radiation_type MoK\a
_diffrn_radiation_wavelength 0.71073
_diffrn_reflns_av_R_equivalents 0.0425
_diffrn_reflns_av_unetI/netI 0.0522
_diffrn_reflns_Laue_measured_fraction_full 0.997
_diffrn_reflns_Laue_measured_fraction_max 0.997
_diffrn_reflns_limit_h_max 12
_diffrn_reflns_limit_h_min -12
_diffrn_reflns_limit_k_max 15
_diffrn_reflns_limit_k_min -15
_diffrn_reflns_limit_l_max 17
_diffrn_reflns_limit_l_min -17
_diffrn_reflns_number 20857
_diffrn_reflns_point_group_measured_fraction_full 0.997
_diffrn_reflns_point_group_measured_fraction_max 0.997
_diffrn_reflns_theta_full 25.242
_diffrn_reflns_theta_max 28.358
_diffrn_reflns_theta_min 2.041
_diffrn_source 'fine-focus sealed tube'
_exptl_absorpt_coefficient_mu 0.160
_exptl_absorpt_correction_T_max 0.992
_exptl_absorpt_correction_T_min 0.969
_exptl_absorpt_correction_type empirical
_exptl_absorpt_process_details SADABS
_exptl_crystal_colour white
_exptl_crystal_density_diffrn 1.300
_exptl_crystal_description prism
_exptl_crystal_F_000 560
_exptl_crystal_size_max 0.2
_exptl_crystal_size_mid 0.1
_exptl_crystal_size_min 0.05
_refine_diff_density_max 0.346
_refine_diff_density_min -0.450
_refine_diff_density_rms 0.067
_refine_ls_extinction_method none
_refine_ls_goodness_of_fit_ref 1.033
_refine_ls_hydrogen_treatment constr
_refine_ls_matrix_type full
_refine_ls_number_parameters 345
_refine_ls_number_reflns 6739
_refine_ls_number_restraints 0
_refine_ls_restrained_S_all 1.033
_refine_ls_R_factor_all 0.0700
_refine_ls_R_factor_gt 0.0471
_refine_ls_shift/su_max 0.000
_refine_ls_shift/su_mean 0.000
_refine_ls_structure_factor_coef Fsqd
_refine_ls_weighting_details 'w=1/[\s^2^(Fo^2^)+(0.0620P)^2^+0.5820P] where P=(Fo^2^+2Fc^2^)/3'
_refine_ls_weighting_scheme calc
_refine_ls_wR_factor_gt 0.1125
_refine_ls_wR_factor_ref 0.1263
_reflns_Friedel_coverage 0.000
_reflns_number_gt 5082
_reflns_number_total 6739
_reflns_threshold_expression 'I > 2\s(I)'
_cod_data_source_file jo8b02339_si_002.cif
_cod_data_source_block 16apra_0m
_cod_depositor_comments
;
The following automatic conversions were performed:

data item '_exptl_absorpt_correction_type' value 'Empirical' was
changed to 'empirical' in accordance with the
/home/data/users/saulius/crontab/automatic-downloads/current/ACS/lib/dictionaries/cif_core.dic
dictionary named 'cif_core.dic' version 2.4.2 last updated on
2011-04-26.

Automatic conversion script
Id: cif_fix_values 6909 2019-04-08 15:41:33Z antanas 
;
_cod_database_code 4035711
_shelx_shelxl_version_number 2016/6
_shelx_space_group_comment
;
The symmetry employed for this shelxl refinement is uniquely defined
by the following loop, which should always be used as a source of
symmetry information in preference to the above space-group names.
They are only intended as comments.
;
_olex2_refinement_description
;
1. Fixed Uiso
 At 1.2 times of:
  All C(H) groups, All C(H,H) groups
 At 1.5 times of:
  All C(H,H,H) groups
2.a Ternary CH refined with riding coordinates:
 C00F(H00F), C00I(H00I), C00M(H00M)
2.b Secondary CH2 refined with riding coordinates:
 C00P(H00B,H00C), C00T(H00E,H00G), C00W(H00H,H00K), C00Z(H00U,H00W), C012(H01A,
 H01B)
2.c Aromatic/amide H refined with riding coordinates:
 C00A(H00A), C00D(H00D), C00J(H00J), C00N(H00N), C00O(H00O), C00Q(H00Q),
 C00R(H00R), C00S(H00S), C00V(H00V), C00Y(H00Y), C010(H010), C011(H011)
2.d Idealised Me refined as rotating group:
 C00X(H00L,H00P,H00T), C013(H01C,H01D,H01E)
;
_olex2_submission_special_instructions 'No special instructions were received'

loop_
_space_group_symop_operation_xyz
'x, y, z'
'-x, -y, -z'

loop_
_atom_site_label
_atom_site_type_symbol
_atom_site_fract_x
_atom_site_fract_y
_atom_site_fract_z
_atom_site_U_iso_or_equiv
_atom_site_adp_type
_atom_site_occupancy
_atom_site_site_symmetry_order
_atom_site_calc_flag
_atom_site_refinement_flags_posn
S01 S 0.09837(5) 0.27303(4) 0.52495(3) 0.01495(11) Uani 1 1 d .
O003 O -0.05157(13) 0.29784(11) 0.50818(10) 0.0203(3) Uani 1 1 d .
O004 O 0.15839(14) 0.24888(11) 0.43641(10) 0.0205(3) Uani 1 1 d .
O005 O 0.76118(15) 0.92250(12) 0.76669(11) 0.0273(3) Uani 1 1 d .
O006 O 0.59022(16) 0.91726(12) 0.61671(12) 0.0263(3) Uani 1 1 d .
N007 N 0.20911(15) 0.39311(13) 0.62084(12) 0.0143(3) Uani 1 1 d .
N008 N 0.36960(16) 0.36689(13) 0.81404(12) 0.0159(3) Uani 1 1 d .
N009 N 0.64742(18) 0.87306(13) 0.68773(13) 0.0202(3) Uani 1 1 d .
C00A C 0.6480(2) 0.69731(16) 0.74932(15) 0.0183(4) Uani 1 1 d .
H00A H 0.740224 0.734167 0.803311 0.022 Uiso 1 1 calc R
C00B C 0.53527(19) 0.24105(15) 0.83694(14) 0.0163(4) Uani 1 1 d .
C00C C 0.54146(19) 0.27850(15) 0.74561(14) 0.0165(4) Uani 1 1 d .
C00D C 0.58087(19) 0.58389(16) 0.73887(15) 0.0173(4) Uani 1 1 d .
H00D H 0.628862 0.543924 0.786005 0.021 Uiso 1 1 calc R
C00E C 0.11613(19) 0.15587(15) 0.58140(14) 0.0156(3) Uani 1 1 d .
C00F C 0.15704(19) 0.44538(15) 0.71579(14) 0.0156(3) Uani 1 1 d .
H00F H 0.071515 0.388393 0.710230 0.019 Uiso 1 1 calc R
C00G C 0.42880(19) 0.29756(15) 0.87921(14) 0.0169(4) Uani 1 1 d .
C00H C 0.43865(19) 0.35246(15) 0.73413(14) 0.0152(3) Uani 1 1 d .
C00I C 0.37338(18) 0.40237(15) 0.64297(14) 0.0139(3) Uani 1 1 d .
H00I H 0.387723 0.350246 0.576881 0.017 Uiso 1 1 calc R
C00J C 0.6062(2) 0.15779(16) 0.88041(15) 0.0195(4) Uani 1 1 d .
H00J H 0.674666 0.119215 0.851766 0.023 Uiso 1 1 calc R
C00K C 0.44273(19) 0.52967(15) 0.65865(14) 0.0149(3) Uani 1 1 d .
C00L C 0.5749(2) 0.75393(15) 0.67798(15) 0.0168(4) Uani 1 1 d .
C00M C 0.28124(19) 0.46386(15) 0.82674(14) 0.0163(4) Uani 1 1 d .
H00M H 0.349596 0.538586 0.843356 0.020 Uiso 1 1 calc R
C00N C 0.0207(2) 0.13256(16) 0.63747(15) 0.0200(4) Uani 1 1 d .
H00N H -0.059997 0.172817 0.638472 0.024 Uiso 1 1 calc R
C00O C 0.0467(2) 0.04877(17) 0.69193(16) 0.0233(4) Uani 1 1 d .
H00O H -0.017370 0.032866 0.729274 0.028 Uiso 1 1 calc R
C00P C 0.1280(2) 0.57942(17) 0.93878(15) 0.0207(4) Uani 1 1 d .
H00B H 0.117598 0.595407 1.010954 0.025 Uiso 1 1 calc R
H00C H 0.184007 0.651468 0.938100 0.025 Uiso 1 1 calc R
C00Q C 0.3709(2) 0.59012(16) 0.58905(15) 0.0203(4) Uani 1 1 d .
H00Q H 0.278064 0.554184 0.535512 0.024 Uiso 1 1 calc R
C00R C 0.4362(2) 0.70318(17) 0.59860(15) 0.0206(4) Uani 1 1 d .
H00R H 0.387801 0.744155 0.552592 0.025 Uiso 1 1 calc R
C00S C 0.2346(2) 0.09379(15) 0.57735(15) 0.0185(4) Uani 1 1 d .
H00S H 0.296673 0.107783 0.537955 0.022 Uiso 1 1 calc R
C00T C -0.0291(2) 0.55317(17) 0.85331(15) 0.0210(4) Uani 1 1 d .
H00E H -0.093942 0.598505 0.886894 0.025 Uiso 1 1 calc R
H00G H -0.069931 0.468857 0.832950 0.025 Uiso 1 1 calc R
C00U C 0.1670(2) -0.01174(16) 0.69158(15) 0.0224(4) Uani 1 1 d .
C00V C 0.3959(2) 0.27302(17) 0.96696(15) 0.0224(4) Uani 1 1 d .
H00V H 0.326997 0.310369 0.995990 0.027 Uiso 1 1 calc R
C00W C 0.1012(2) 0.56224(17) 0.71030(15) 0.0203(4) Uani 1 1 d .
H00H H 0.183269 0.628613 0.754949 0.024 Uiso 1 1 calc R
H00K H 0.075011 0.562606 0.635018 0.024 Uiso 1 1 calc R
C00X C 0.6362(2) 0.23746(18) 0.67530(16) 0.0229(4) Uani 1 1 d .
H00L H 0.732071 0.228827 0.720107 0.034 Uiso 1 1 calc GR
H00P H 0.650914 0.295390 0.639973 0.034 Uiso 1 1 calc GR
H00T H 0.586414 0.161770 0.620582 0.034 Uiso 1 1 calc GR
C00Y C 0.2591(2) 0.01073(16) 0.63279(16) 0.0223(4) Uani 1 1 d .
H00Y H 0.338644 -0.030684 0.630619 0.027 Uiso 1 1 calc R
C00Z C 0.2195(2) 0.47862(16) 0.92111(15) 0.0191(4) Uani 1 1 d .
H00U H 0.303280 0.493087 0.988181 0.023 Uiso 1 1 calc R
H00W H 0.156137 0.403803 0.908506 0.023 Uiso 1 1 calc R
C010 C 0.4693(2) 0.19145(17) 1.00896(16) 0.0245(4) Uani 1 1 d .
H010 H 0.448962 0.174342 1.067362 0.029 Uiso 1 1 calc R
C011 C 0.5726(2) 0.13402(17) 0.96667(15) 0.0233(4) Uani 1 1 d .
H011 H 0.619293 0.079295 0.996752 0.028 Uiso 1 1 calc R
C012 C -0.0343(2) 0.58300(18) 0.74868(16) 0.0244(4) Uani 1 1 d .
H01A H -0.124107 0.535219 0.689932 0.029 Uiso 1 1 calc R
H01B H -0.044009 0.666463 0.760950 0.029 Uiso 1 1 calc R
C013 C 0.1985(3) -0.10024(19) 0.75290(17) 0.0332(5) Uani 1 1 d .
H01C H 0.108421 -0.128591 0.764584 0.050 Uiso 1 1 calc GR
H01D H 0.275953 -0.062116 0.822533 0.050 Uiso 1 1 calc GR
H01E H 0.231426 -0.166581 0.710771 0.050 Uiso 1 1 calc GR

loop_
_atom_site_aniso_label
_atom_site_aniso_U_11
_atom_site_aniso_U_22
_atom_site_aniso_U_33
_atom_site_aniso_U_23
_atom_site_aniso_U_13
_atom_site_aniso_U_12
S01 0.0158(2) 0.0143(2) 0.0135(2) 0.00574(16) 0.00206(16) 0.00164(16)
O003 0.0160(6) 0.0203(6) 0.0216(7) 0.0078(5) 0.0005(5) 0.0035(5)
O004 0.0269(7) 0.0189(6) 0.0153(6) 0.0060(5) 0.0062(5) 0.0021(5)
O005 0.0277(7) 0.0213(7) 0.0274(8) 0.0033(6) 0.0079(6) -0.0046(6)
O006 0.0312(8) 0.0219(7) 0.0340(8) 0.0163(6) 0.0152(6) 0.0062(6)
N007 0.0134(7) 0.0137(7) 0.0142(7) 0.0032(6) 0.0039(5) 0.0009(5)
N008 0.0184(7) 0.0174(7) 0.0142(7) 0.0071(6) 0.0059(6) 0.0068(6)
N009 0.0233(8) 0.0170(7) 0.0248(8) 0.0065(7) 0.0147(7) 0.0029(6)
C00A 0.0138(8) 0.0189(9) 0.0209(9) 0.0043(7) 0.0061(7) 0.0019(7)
C00B 0.0150(8) 0.0152(8) 0.0152(8) 0.0047(7) 0.0009(7) -0.0003(7)
C00C 0.0151(8) 0.0151(8) 0.0167(9) 0.0045(7) 0.0023(7) 0.0017(7)
C00D 0.0160(8) 0.0177(8) 0.0196(9) 0.0089(7) 0.0047(7) 0.0046(7)
C00E 0.0173(8) 0.0124(8) 0.0148(8) 0.0048(7) 0.0025(7) -0.0001(6)
C00F 0.0153(8) 0.0169(8) 0.0149(8) 0.0056(7) 0.0048(7) 0.0035(7)
C00G 0.0171(8) 0.0147(8) 0.0157(9) 0.0051(7) 0.0009(7) 0.0020(7)
C00H 0.0156(8) 0.0140(8) 0.0149(8) 0.0050(7) 0.0039(7) -0.0002(7)
C00I 0.0135(8) 0.0145(8) 0.0149(8) 0.0060(7) 0.0050(6) 0.0032(6)
C00J 0.0199(9) 0.0182(9) 0.0180(9) 0.0055(7) 0.0025(7) 0.0051(7)
C00K 0.0166(8) 0.0153(8) 0.0153(8) 0.0061(7) 0.0079(7) 0.0024(7)
C00L 0.0195(9) 0.0152(8) 0.0197(9) 0.0059(7) 0.0119(7) 0.0035(7)
C00M 0.0169(8) 0.0152(8) 0.0171(9) 0.0062(7) 0.0047(7) 0.0042(7)
C00N 0.0179(9) 0.0190(9) 0.0224(9) 0.0051(8) 0.0079(7) 0.0011(7)
C00O 0.0269(10) 0.0228(9) 0.0209(10) 0.0095(8) 0.0083(8) -0.0023(8)
C00P 0.0224(9) 0.0212(9) 0.0183(9) 0.0043(7) 0.0082(7) 0.0050(7)
C00Q 0.0188(9) 0.0226(9) 0.0179(9) 0.0092(8) 0.0022(7) 0.0000(7)
C00R 0.0233(9) 0.0221(9) 0.0184(9) 0.0114(8) 0.0053(7) 0.0028(7)
C00S 0.0190(9) 0.0169(8) 0.0199(9) 0.0059(7) 0.0069(7) 0.0018(7)
C00T 0.0212(9) 0.0232(9) 0.0213(10) 0.0081(8) 0.0092(8) 0.0069(8)
C00U 0.0273(10) 0.0158(9) 0.0175(9) 0.0059(7) -0.0011(8) -0.0035(7)
C00V 0.0277(10) 0.0225(9) 0.0206(10) 0.0098(8) 0.0095(8) 0.0079(8)
C00W 0.0245(9) 0.0218(9) 0.0194(9) 0.0104(8) 0.0093(7) 0.0093(8)
C00X 0.0231(9) 0.0266(10) 0.0250(10) 0.0126(8) 0.0110(8) 0.0110(8)
C00Y 0.0189(9) 0.0163(9) 0.0273(10) 0.0078(8) 0.0005(8) 0.0019(7)
C00Z 0.0209(9) 0.0199(9) 0.0157(9) 0.0056(7) 0.0044(7) 0.0055(7)
C010 0.0347(11) 0.0247(10) 0.0179(10) 0.0117(8) 0.0090(8) 0.0065(8)
C011 0.0286(10) 0.0195(9) 0.0205(10) 0.0100(8) 0.0020(8) 0.0067(8)
C012 0.0263(10) 0.0294(10) 0.0253(10) 0.0140(9) 0.0127(8) 0.0136(8)
C013 0.0423(13) 0.0255(10) 0.0263(11) 0.0150(9) -0.0010(9) -0.0023(9)

loop_
_atom_type_symbol
_atom_type_description
_atom_type_scat_dispersion_real
_atom_type_scat_dispersion_imag
_atom_type_scat_source
C C 0.0033 0.0016 'International Tables Vol C Tables 4.2.6.8 and 6.1.1.4'
H H 0.0000 0.0000 'International Tables Vol C Tables 4.2.6.8 and 6.1.1.4'
N N 0.0061 0.0033 'International Tables Vol C Tables 4.2.6.8 and 6.1.1.4'
O O 0.0106 0.0060 'International Tables Vol C Tables 4.2.6.8 and 6.1.1.4'
S S 0.1246 0.1234 'International Tables Vol C Tables 4.2.6.8 and 6.1.1.4'

loop_
_geom_angle_atom_site_label_1
_geom_angle_atom_site_label_2
_geom_angle_atom_site_label_3
_geom_angle
O003 S01 N007 105.51(7)
O003 S01 C00E 108.54(8)
O004 S01 O003 120.32(8)
O004 S01 N007 106.17(8)
O004 S01 C00E 109.05(8)
N007 S01 C00E 106.37(8)
C00F N007 S01 115.89(11)
C00I N007 S01 117.92(11)
C00I N007 C00F 117.33(13)
C00G N008 C00M 133.83(15)
C00H N008 C00G 107.62(14)
C00H N008 C00M 117.04(14)
O005 N009 C00L 118.05(15)
O006 N009 O005 123.89(16)
O006 N009 C00L 118.06(15)
C00D C00A H00A 120.8
C00L C00A H00A 120.8
C00L C00A C00D 118.46(16)
C00G C00B C00C 108.31(15)
C00J C00B C00C 131.11(17)
C00J C00B C00G 120.43(17)
C00B C00C C00X 125.92(16)
C00H C00C C00B 105.72(16)
C00H C00C C00X 128.27(16)
C00A C00D H00D 119.7
C00K C00D C00A 120.52(16)
C00K C00D H00D 119.7
C00N C00E S01 120.19(14)
C00N C00E C00S 120.50(16)
C00S C00E S01 119.08(14)
N007 C00F H00F 107.7
N007 C00F C00M 111.68(14)
N007 C00F C00W 110.47(14)
C00M C00F H00F 107.7
C00W C00F H00F 107.7
C00W C00F C00M 111.45(14)
N008 C00G C00B 106.94(15)
N008 C00G C00V 132.61(17)
C00V C00G C00B 120.34(16)
N008 C00H C00I 116.68(15)
C00C C00H N008 111.39(15)
C00C C00H C00I 131.13(16)
N007 C00I C00H 109.02(14)
N007 C00I H00I 106.9
N007 C00I C00K 109.86(13)
C00H C00I H00I 106.9
C00H C00I C00K 116.74(14)
C00K C00I H00I 106.9
C00B C00J H00J 120.6
C011 C00J C00B 118.73(18)
C011 C00J H00J 120.6
C00D C00K C00I 120.47(15)
C00D C00K C00Q 119.52(16)
C00Q C00K C00I 119.94(15)
C00A C00L N009 118.44(16)
C00A C00L C00R 122.34(17)
C00R C00L N009 119.23(16)
N008 C00M C00F 109.28(14)
N008 C00M H00M 107.0
N008 C00M C00Z 113.34(14)
C00F C00M H00M 107.0
C00Z C00M C00F 112.77(14)
C00Z C00M H00M 107.0
C00E C00N H00N 120.3
C00O C00N C00E 119.43(17)
C00O C00N H00N 120.3
C00N C00O H00O 119.5
C00N C00O C00U 121.00(18)
C00U C00O H00O 119.5
H00B C00P H00C 107.6
C00T C00P H00B 108.6
C00T C00P H00C 108.6
C00T C00P C00Z 114.58(15)
C00Z C00P H00B 108.6
C00Z C00P H00C 108.6
C00K C00Q H00Q 119.7
C00R C00Q C00K 120.62(16)
C00R C00Q H00Q 119.7
C00L C00R C00Q 118.52(17)
C00L C00R H00R 120.7
C00Q C00R H00R 120.7
C00E C00S H00S 120.4
C00Y C00S C00E 119.14(17)
C00Y C00S H00S 120.4
C00P C00T H00E 108.6
C00P C00T H00G 108.6
C00P C00T C012 114.82(16)
H00E C00T H00G 107.5
C012 C00T H00E 108.6
C012 C00T H00G 108.6
C00O C00U C00Y 118.72(17)
C00O C00U C013 121.38(19)
C00Y C00U C013 119.90(18)
C00G C00V H00V 121.1
C010 C00V C00G 117.81(18)
C010 C00V H00V 121.1
C00F C00W H00H 108.6
C00F C00W H00K 108.6
H00H C00W H00K 107.5
C012 C00W C00F 114.80(16)
C012 C00W H00H 108.6
C012 C00W H00K 108.6
C00C C00X H00L 109.5
C00C C00X H00P 109.5
C00C C00X H00T 109.5
H00L C00X H00P 109.5
H00L C00X H00T 109.5
H00P C00X H00T 109.5
C00S C00Y C00U 121.16(18)
C00S C00Y H00Y 119.4
C00U C00Y H00Y 119.4
C00M C00Z C00P 115.47(15)
C00M C00Z H00U 108.4
C00M C00Z H00W 108.4
C00P C00Z H00U 108.4
C00P C00Z H00W 108.4
H00U C00Z H00W 107.5
C00V C010 H010 118.9
C00V C010 C011 122.18(18)
C011 C010 H010 118.9
C00J C011 C010 120.49(17)
C00J C011 H011 119.8
C010 C011 H011 119.8
C00T C012 H01A 108.4
C00T C012 H01B 108.4
C00W C012 C00T 115.67(15)
C00W C012 H01A 108.4
C00W C012 H01B 108.4
H01A C012 H01B 107.4
C00U C013 H01C 109.5
C00U C013 H01D 109.5
C00U C013 H01E 109.5
H01C C013 H01D 109.5
H01C C013 H01E 109.5
H01D C013 H01E 109.5

loop_
_geom_bond_atom_site_label_1
_geom_bond_atom_site_label_2
_geom_bond_distance
S01 O003 1.4323(13)
S01 O004 1.4296(14)
S01 N007 1.6466(14)
S01 C00E 1.7551(17)
O005 N009 1.226(2)
O006 N009 1.225(2)
N007 C00F 1.489(2)
N007 C00I 1.478(2)
N008 C00G 1.394(2)
N008 C00H 1.389(2)
N008 C00M 1.470(2)
N009 C00L 1.470(2)
C00A H00A 0.9300
C00A C00D 1.388(2)
C00A C00L 1.375(3)
C00B C00C 1.432(2)
C00B C00G 1.414(3)
C00B C00J 1.400(2)
C00C C00H 1.360(2)
C00C C00X 1.492(3)
C00D H00D 0.9300
C00D C00K 1.388(2)
C00E C00N 1.388(3)
C00E C00S 1.390(3)
C00F H00F 0.9800
C00F C00M 1.548(2)
C00F C00W 1.530(2)
C00G C00V 1.401(3)
C00H C00I 1.501(2)
C00I H00I 0.9800
C00I C00K 1.524(2)
C00J H00J 0.9300
C00J C011 1.381(3)
C00K C00Q 1.389(2)
C00L C00R 1.381(3)
C00M H00M 0.9800
C00M C00Z 1.517(3)
C00N H00N 0.9300
C00N C00O 1.386(3)
C00O H00O 0.9300
C00O C00U 1.388(3)
C00P H00B 0.9700
C00P H00C 0.9700
C00P C00T 1.530(2)
C00P C00Z 1.530(2)
C00Q H00Q 0.9300
C00Q C00R 1.382(3)
C00R H00R 0.9300
C00S H00S 0.9300
C00S C00Y 1.387(3)
C00T H00E 0.9700
C00T H00G 0.9700
C00T C012 1.532(3)
C00U C00Y 1.390(3)
C00U C013 1.502(3)
C00V H00V 0.9300
C00V C010 1.383(3)
C00W H00H 0.9700
C00W H00K 0.9700
C00W C012 1.523(3)
C00X H00L 0.9600
C00X H00P 0.9600
C00X H00T 0.9600
C00Y H00Y 0.9300
C00Z H00U 0.9700
C00Z H00W 0.9700
C010 H010 0.9300
C010 C011 1.394(3)
C011 H011 0.9300
C012 H01A 0.9700
C012 H01B 0.9700
C013 H01C 0.9600
C013 H01D 0.9600
C013 H01E 0.9600

loop_
_smtbx_masks_void_nr
_smtbx_masks_void_average_x
_smtbx_masks_void_average_y
_smtbx_masks_void_average_z
_smtbx_masks_void_volume
_smtbx_masks_void_count_electrons
1 0.000 0.000 0.000 127.5 41.8
